data_7014945
loop_
_publ_author_name
'Capel, Victoria L.'
'Dillon, Keith B.'
'Goeta, Andr\'es E'
'Howard, Judith A. K.'
'Monks, Philippa K.'
'Probert, Michael R.'
'Shepherd, Helena J.'
'Zorina, Natalia V.'

_publ_section_title
;
 Stereochemically inactive lone pairs in phosphorus(iii) compounds: the
 characterisation of some derivatives with the 2,5-(CF(3))(2)C(6)H(3)
 (Ar) substituent and their complexation behaviour towards Pt(ii)
 species.
;
_journal_issue 8
_journal_name_full 'Dalton transactions (Cambridge, England : 2003)'
_journal_page_first 1808
_journal_page_last 1816
_journal_paper_doi 10.1039/c0dt01313g
_journal_volume 40
_journal_year 2011
_chemical_formula_moiety 'C16 H6 Cl F12 P'
_chemical_formula_sum 'C16 H6 Cl F12 P'
_chemical_formula_weight 492.63
_space_group_crystal_system triclinic
_space_group_IT_number 2
_space_group_name_Hall '-P 1'
_space_group_name_H-M_alt 'P -1'
_symmetry_space_group_name_Hall '-P 1'
_symmetry_space_group_name_H-M 'P -1'
_atom_sites_solution_hydrogens geom
_atom_sites_solution_primary direct
_atom_sites_solution_secondary difmap
_audit_creation_method SHELXL-97
_cell_angle_alpha 72.765(3)
_cell_angle_beta 72.896(3)
_cell_angle_gamma 78.100(3)
_cell_formula_units_Z 2
_cell_length_a 8.400(2)
_cell_length_b 10.220(3)
_cell_length_c 11.474(3)
_cell_measurement_reflns_used 2799
_cell_measurement_temperature 120(2)
_cell_measurement_theta_max 29.37
_cell_measurement_theta_min 2.47
_cell_volume 891.5(4)
_computing_cell_refinement 'SAINT v6.45A (Bruker, 2003)'
_computing_data_collection 'SMART v5.049 (Bruker, 1999)'
_computing_data_reduction 'SAINT v6.45A (Bruker, 2003)'
_computing_molecular_graphics
;
OLEX2: a complete structure solution, refinement and analysis program. Dolomanov et al., J. Appl. Cryst. (2009). 42, 339-341
;
_computing_publication_material
;
OLEX2: a complete structure solution, refinement and analysis program. Dolomanov et al., J. Appl. Cryst. (2009). 42, 339-341
;
_computing_structure_refinement 'SHELXL-97 (Sheldrick, 1997)'
_computing_structure_solution 'SHELXS-97 (Sheldrick, 1990)'
_diffrn_ambient_temperature 120(2)
_diffrn_detector 'CCD area detector'
_diffrn_detector_area_resol_mean 8.0
_diffrn_detector_type 'Bruker SMART CCD 1K area detector'
_diffrn_measured_fraction_theta_full 0.883
_diffrn_measured_fraction_theta_max 0.883
_diffrn_measurement_device 'three-circle diffractometer'
_diffrn_measurement_device_type 'BRUKER SMART CCD 1000'
_diffrn_measurement_method 'phi and omega scans'
_diffrn_orient_matrix_UB_11 0.100987
_diffrn_orient_matrix_UB_12 0.044677
_diffrn_orient_matrix_UB_13 0.00546
_diffrn_orient_matrix_UB_21 0.006997
_diffrn_orient_matrix_UB_22 0.003411
_diffrn_orient_matrix_UB_23 0.054232
_diffrn_orient_matrix_UB_31 0.034737
_diffrn_orient_matrix_UB_32 -0.056338
_diffrn_orient_matrix_UB_33 -0.007615
_diffrn_radiation_monochromator Parallel,graphite
_diffrn_radiation_probe x-ray
_diffrn_radiation_source 'fine-focus sealed tube'
_diffrn_radiation_type 'Mo K\a'
_diffrn_radiation_wavelength 0.71073
_diffrn_radiation_xray_symbol K-L~3~
_diffrn_reflns_av_R_equivalents 0.0429
_diffrn_reflns_av_sigmaI/netI 0.0845
_diffrn_reflns_limit_h_max 11
_diffrn_reflns_limit_h_min -11
_diffrn_reflns_limit_k_max 14
_diffrn_reflns_limit_k_min -14
_diffrn_reflns_limit_l_max 16
_diffrn_reflns_limit_l_min -15
_diffrn_reflns_number 9022
_diffrn_reflns_theta_full 30.23
_diffrn_reflns_theta_max 30.22
_diffrn_reflns_theta_min 1.92
_diffrn_source 'sealed X-ray tube'
_diffrn_source_current 5.0
_diffrn_source_power 0.1
_diffrn_source_target Mo
_diffrn_source_voltage 20.0
_exptl_absorpt_coefficient_mu 0.425
_exptl_absorpt_correction_T_max 1.0
_exptl_absorpt_correction_T_min 0.738833
_exptl_absorpt_correction_type multi-scan
_exptl_absorpt_process_details
;
SADABS v.2.10 (Bruker,2003) was used for absorption correction.
R(int) was 0.0373 before and 0.0307 after correction.
The Ratio of minimum to maximum transmission is 0.738833.
The \l/2 correction factor is 0.0000
;
_exptl_crystal_colour colourless
_exptl_crystal_colour_lustre clear
_exptl_crystal_colour_modifier light
_exptl_crystal_colour_primary colourless
_exptl_crystal_density_diffrn 1.835
_exptl_crystal_description block
_exptl_crystal_F_000 484
_exptl_crystal_size_max 0.18
_exptl_crystal_size_mid 0.13
_exptl_crystal_size_min 0.09
_refine_diff_density_max 0.663
_refine_diff_density_min -0.582
_refine_diff_density_rms 0.087
_refine_ls_extinction_method none
_refine_ls_goodness_of_fit_ref 1.029
_refine_ls_hydrogen_treatment constr
_refine_ls_matrix_type full
_refine_ls_number_parameters 272
_refine_ls_number_reflns 4696
_refine_ls_number_restraints 54
_refine_ls_restrained_S_all 1.058
_refine_ls_R_factor_all 0.1108
_refine_ls_R_factor_gt 0.0591
_refine_ls_shift/su_max 0.000
_refine_ls_shift/su_mean 0.000
_refine_ls_structure_factor_coef Fsqd
_refine_ls_weighting_details
;
calc w=1/[\s^2^(Fo^2^)+(0.0333P)^2^+1.1498P] where P=(Fo^2^+2Fc^2^)/3
;
_refine_ls_weighting_scheme calc
_refine_ls_wR_factor_gt 0.1085
_refine_ls_wR_factor_ref 0.1253
_reflns_number_gt 2954
_reflns_number_total 4696
_reflns_threshold_expression >2sigma(I)
_cod_data_source_file C0DT01313G.TXT
_cod_data_source_block AR2PCL
_cod_original_cell_volume 891.4(4)
_cod_database_code 7014945

loop_
_space_group_symop_id
_space_group_symop_operation_xyz
1 'x, y, z'
2 '-x, -y, -z'

loop_
_atom_site_label
_atom_site_type_symbol
_atom_site_fract_x
_atom_site_fract_y
_atom_site_fract_z
_atom_site_U_iso_or_equiv
_atom_site_adp_type
_atom_site_occupancy
_atom_site_symmetry_multiplicity
_atom_site_calc_flag
_atom_site_refinement_flags
_atom_site_disorder_assembly
_atom_site_disorder_group
P1 P 0.40867(10) 0.63311(8) 0.05018(7) 0.01834(19) Uani 1 1 d . . .
Cl1 Cl 0.64435(10) 0.65757(9) 0.05598(8) 0.0283(2) Uani 1 1 d . . .
F7B3 F 0.2611(3) 0.7916(2) -0.18224(18) 0.0322(5) Uani 1 1 d . . .
F7B1 F 0.5052(3) 0.8413(2) -0.19822(19) 0.0392(5) Uani 1 1 d . . .
F7A3 F -0.0489(3) 0.4458(2) 0.1857(2) 0.0508(7) Uani 1 1 d . . .
F7B2 F 0.3140(3) 1.0017(2) -0.26076(19) 0.0532(7) Uani 1 1 d . . .
F7A2 F -0.0846(3) 0.6342(3) 0.2420(2) 0.0513(7) Uani 1 1 d . . .
F8A2 F 0.4578(3) 0.2922(3) 0.6021(2) 0.0492(6) Uani 1 1 d . . .
C1A C 0.3319(4) 0.5240(3) 0.2114(3) 0.0168(6) Uani 1 1 d . . .
C2B C 0.2441(4) 0.8377(3) 0.1840(3) 0.0198(6) Uani 1 1 d . . .
H2B H 0.2598 0.7683 0.2574 0.024 Uiso 1 1 calc R . .
F8A3 F 0.6586(3) 0.3591(3) 0.4441(2) 0.0670(9) Uani 1 1 d . . .
C1B C 0.3024(4) 0.8073(3) 0.0669(3) 0.0186(6) Uani 1 1 d . . .
C2A C 0.4448(4) 0.4614(3) 0.2874(3) 0.0211(7) Uani 1 1 d . . .
H2A H 0.5567 0.4831 0.2594 0.025 Uiso 1 1 calc R . .
F8A1 F 0.5696(3) 0.1667(3) 0.4736(2) 0.0599(8) Uani 1 1 d . . .
C6B C 0.2793(4) 0.9128(3) -0.0402(3) 0.0234(7) Uani 1 1 d . . .
C3B C 0.1629(4) 0.9687(3) 0.1950(3) 0.0215(7) Uani 1 1 d . A .
C7A C 0.0314(4) 0.5439(3) 0.1878(3) 0.0253(7) Uani 1 1 d . . .
C3A C 0.3948(4) 0.3679(3) 0.4031(3) 0.0222(7) Uani 1 1 d . . .
C8B C 0.1024(4) 0.9973(3) 0.3232(3) 0.0283(8) Uani 1 1 d D . .
C6A C 0.1678(4) 0.4870(3) 0.2572(3) 0.0191(6) Uani 1 1 d . . .
C5B C 0.1994(4) 1.0440(3) -0.0289(3) 0.0286(8) Uani 1 1 d . A .
H5B H 0.1857 1.1148 -0.1020 0.034 Uiso 1 1 calc R . .
C4B C 0.1396(4) 1.0712(3) 0.0893(3) 0.0271(8) Uani 1 1 d . . .
H4B H 0.0830 1.1599 0.0973 0.033 Uiso 1 1 calc R A .
C5A C 0.1206(4) 0.3937(3) 0.3732(3) 0.0262(7) Uani 1 1 d . . .
H5A H 0.0090 0.3713 0.4025 0.031 Uiso 1 1 calc R . .
C7B C 0.3398(5) 0.8878(3) -0.1701(3) 0.0295(8) Uani 1 1 d . . .
C4A C 0.2337(4) 0.3329(3) 0.4468(3) 0.0273(8) Uani 1 1 d . . .
H4A H 0.2011 0.2685 0.5257 0.033 Uiso 1 1 calc R . .
C8A C 0.5210(5) 0.2970(4) 0.4801(3) 0.0312(8) Uani 1 1 d . . .
F8B8 F 0.2115(10) 0.9500(9) 0.3875(8) 0.0295(5) Uiso 0.25 1 d PD A 1
F8B9 F 0.0672(10) 1.1372(7) 0.3064(8) 0.0295(5) Uiso 0.25 1 d PD A 1
F8B7 F -0.0452(9) 0.9477(9) 0.3795(7) 0.0295(5) Uiso 0.25 1 d PD A 1
F8B1 F 0.0140(5) 0.8992(4) 0.4057(4) 0.0295(5) Uiso 0.50 1 d PD A 2
F8B2 F 0.2355(6) 1.0003(4) 0.3674(5) 0.0295(5) Uiso 0.50 1 d PD A 2
F8B3 F 0.0057(5) 1.1214(4) 0.3221(4) 0.0295(5) Uiso 0.50 1 d PD A 2
F8B4 F 0.0804(11) 0.8757(7) 0.4229(7) 0.0295(5) Uiso 0.25 1 d PD A 3
F8B5 F 0.2125(11) 1.0425(9) 0.3611(9) 0.0295(5) Uiso 0.25 1 d PD A 3
F8B6 F -0.0392(9) 1.0789(8) 0.3464(8) 0.0295(5) Uiso 0.25 1 d PD A 3
F7A1 F 0.0855(2) 0.6132(2) 0.06735(17) 0.0300(5) Uani 1 1 d . . .

loop_
_atom_site_aniso_label
_atom_site_aniso_U_11
_atom_site_aniso_U_22
_atom_site_aniso_U_33
_atom_site_aniso_U_23
_atom_site_aniso_U_13
_atom_site_aniso_U_12
P1 0.0188(4) 0.0158(4) 0.0188(4) -0.0034(3) -0.0043(3) -0.0008(3)
Cl1 0.0206(4) 0.0307(5) 0.0329(5) -0.0042(4) -0.0056(3) -0.0086(3)
F7B3 0.0411(12) 0.0336(11) 0.0248(10) -0.0109(9) -0.0113(9) -0.0016(9)
F7B1 0.0362(12) 0.0454(13) 0.0282(11) -0.0094(10) 0.0053(9) -0.0076(10)
F7A3 0.0490(14) 0.0438(14) 0.0679(16) 0.0127(12) -0.0397(13) -0.0267(11)
F7B2 0.096(2) 0.0295(12) 0.0183(11) 0.0050(9) -0.0086(12) 0.0013(12)
F7A2 0.0342(13) 0.0716(17) 0.0403(13) -0.0219(12) -0.0130(11) 0.0274(12)
F8A2 0.0524(15) 0.0708(17) 0.0255(12) -0.0092(11) -0.0213(11) 0.0026(13)
C1A 0.0183(15) 0.0127(14) 0.0180(15) -0.0049(11) -0.0040(12) 0.0020(12)
C2B 0.0213(16) 0.0165(15) 0.0197(15) -0.0029(12) -0.0036(13) -0.0032(12)
F8A3 0.0409(14) 0.091(2) 0.0594(17) 0.0291(15) -0.0344(13) -0.0269(14)
C1B 0.0193(15) 0.0156(15) 0.0204(16) -0.0050(12) -0.0026(13) -0.0038(12)
C2A 0.0222(17) 0.0212(16) 0.0208(16) -0.0048(13) -0.0071(13) -0.0026(13)
F8A1 0.0788(19) 0.0467(15) 0.0597(16) -0.0203(13) -0.0459(15) 0.0313(14)
C6B 0.0286(18) 0.0189(16) 0.0217(16) -0.0043(13) -0.0041(14) -0.0050(13)
C3B 0.0229(16) 0.0176(16) 0.0253(17) -0.0086(13) -0.0038(13) -0.0040(13)
C7A 0.0180(16) 0.0278(18) 0.0267(18) -0.0028(14) -0.0048(14) -0.0027(14)
C3A 0.0246(17) 0.0226(17) 0.0186(16) -0.0051(13) -0.0072(13) 0.0014(13)
C8B 0.0272(18) 0.0260(18) 0.0332(19) -0.0109(15) -0.0051(15) -0.0057(15)
C6A 0.0188(15) 0.0174(16) 0.0213(16) -0.0045(13) -0.0060(13) -0.0018(12)
C5B 0.037(2) 0.0182(17) 0.0264(18) 0.0002(14) -0.0076(16) -0.0040(15)
C4B 0.0314(19) 0.0161(16) 0.0318(19) -0.0070(14) -0.0059(15) -0.0005(14)
C5A 0.0215(17) 0.0284(19) 0.0256(18) 0.0000(14) -0.0049(14) -0.0083(14)
C7B 0.041(2) 0.0204(17) 0.0206(17) -0.0013(14) -0.0053(16) 0.0000(15)
C4A 0.0281(18) 0.0262(18) 0.0245(18) 0.0011(14) -0.0069(15) -0.0075(15)
C8A 0.034(2) 0.034(2) 0.0245(18) -0.0031(15) -0.0117(16) -0.0025(17)
F7A1 0.0244(10) 0.0380(12) 0.0254(10) 0.0001(9) -0.0111(8) -0.0042(9)

loop_
_atom_type_symbol
_atom_type_description
_atom_type_scat_dispersion_real
_atom_type_scat_dispersion_imag
_atom_type_scat_source
C C 0.0033 0.0016 'International Tables Vol C Tables 4.2.6.8 and 6.1.1.4'
H H 0.0000 0.0000 'International Tables Vol C Tables 4.2.6.8 and 6.1.1.4'
F F 0.0171 0.0103 'International Tables Vol C Tables 4.2.6.8 and 6.1.1.4'
P P 0.1023 0.0942 'International Tables Vol C Tables 4.2.6.8 and 6.1.1.4'
Cl Cl 0.1484 0.1585 'International Tables Vol C Tables 4.2.6.8 and 6.1.1.4'

loop_
_geom_angle_atom_site_label_1
_geom_angle_atom_site_label_2
_geom_angle_atom_site_label_3
_geom_angle
_geom_angle_site_symmetry_1
_geom_angle_site_symmetry_3
_geom_angle_publ_flag
F7B3 C7B C6B 112.2(3) . . ?
F7B1 C7B F7B3 106.0(3) . . ?
F7B1 C7B C6B 112.1(3) . . ?
F7A3 C7A F7A2 106.9(3) . . ?
F7A3 C7A C6A 112.4(3) . . ?
F7A3 C7A F7A1 106.3(3) . . ?
F7B2 C7B F7B3 106.2(3) . . ?
F7B2 C7B F7B1 107.2(3) . . ?
F7B2 C7B C6B 112.8(3) . . ?
F7A2 C7A C6A 111.2(3) . . ?
F7A2 C7A F7A1 105.2(3) . . ?
F8A2 C8A C3A 112.2(3) . . ?
C1A P1 Cl1 101.12(10) . . ?
C1A C2A H2A 119.6 . . ?
C1A C6A C7A 124.0(3) . . ?
C2B C1B P1 121.6(2) . . ?
C2B C1B C6B 118.2(3) . . ?
C2B C3B C8B 119.2(3) . . ?
F8A3 C8A F8A2 106.1(3) . . ?
F8A3 C8A C3A 113.2(3) . . ?
C1B P1 Cl1 97.26(10) . . ?
C1B P1 C1A 101.61(13) . . ?
C1B C2B H2B 119.6 . . ?
C1B C2B C3B 120.9(3) . . ?
C1B C6B C7B 121.2(3) . . ?
C2A C1A P1 119.7(2) . . ?
C2A C1A C6A 117.1(3) . . ?
C2A C3A C8A 119.8(3) . . ?
F8A1 C8A F8A2 105.9(3) . . ?
F8A1 C8A F8A3 107.5(3) . . ?
F8A1 C8A C3A 111.4(3) . . ?
C6B C1B P1 120.1(2) . . ?
C6B C5B H5B 120.0 . . ?
C3B C2B H2B 119.6 . . ?
C3B C4B C5B 119.8(3) . . ?
C3B C4B H4B 120.1 . . ?
C3A C2A C1A 120.9(3) . . ?
C3A C2A H2A 119.6 . . ?
C3A C4A C5A 118.6(3) . . ?
C3A C4A H4A 120.7 . . ?
C6A C1A P1 122.8(2) . . ?
C6A C5A H5A 119.5 . . ?
C5B C6B C1B 120.7(3) . . ?
C5B C6B C7B 118.1(3) . . ?
C5B C4B H4B 120.1 . . ?
C4B C3B C2B 120.4(3) . . ?
C4B C3B C8B 120.4(3) . . ?
C4B C5B C6B 120.0(3) . . ?
C4B C5B H5B 120.0 . . ?
C5A C6A C1A 121.1(3) . . ?
C5A C6A C7A 114.9(3) . . ?
C5A C4A H4A 120.7 . . ?
C4A C3A C2A 121.4(3) . . ?
C4A C3A C8A 118.8(3) . . ?
C4A C5A C6A 121.1(3) . . ?
C4A C5A H5A 119.5 . . ?
F8B8 C8B C3B 112.2(5) . . ?
F8B8 C8B F8B9 109.5(6) . . ?
F8B8 C8B F8B7 113.6(6) . . ?
F8B8 C8B F8B1 85.7(5) . . ?
F8B8 C8B F8B2 23.7(4) . . ?
F8B8 C8B F8B3 123.2(5) . . ?
F8B8 C8B F8B4 60.5(5) . . ?
F8B8 C8B F8B5 40.4(5) . . ?
F8B8 C8B F8B6 129.5(6) . . ?
F8B9 C8B C3B 107.7(4) . . ?
F8B9 C8B F8B2 88.5(4) . . ?
F8B9 C8B F8B4 138.6(6) . . ?
F8B7 C8B C3B 107.7(4) . . ?
F8B7 C8B F8B9 105.9(5) . . ?
F8B7 C8B F8B2 132.5(5) . . ?
F8B7 C8B F8B3 83.4(4) . . ?
F8B7 C8B F8B4 55.7(5) . . ?
F8B1 C8B C3B 111.0(3) . . ?
F8B1 C8B F8B9 128.5(5) . . ?
F8B1 C8B F8B7 30.0(3) . . ?
F8B1 C8B F8B2 107.8(4) . . ?
F8B1 C8B F8B3 108.4(4) . . ?
F8B1 C8B F8B4 25.9(3) . . ?
F8B1 C8B F8B5 117.9(5) . . ?
F8B2 C8B C3B 110.4(3) . . ?
F8B2 C8B F8B4 83.5(4) . . ?
F8B3 C8B C3B 112.7(3) . . ?
F8B3 C8B F8B9 22.7(3) . . ?
F8B3 C8B F8B2 106.4(3) . . ?
F8B3 C8B F8B4 125.5(5) . . ?
F8B4 C8B C3B 113.1(4) . . ?
F8B5 C8B C3B 116.1(5) . . ?
F8B5 C8B F8B9 70.3(5) . . ?
F8B5 C8B F8B7 135.1(6) . . ?
F8B5 C8B F8B2 18.2(4) . . ?
F8B5 C8B F8B3 88.5(5) . . ?
F8B5 C8B F8B4 96.6(5) . . ?
F8B6 C8B C3B 117.6(4) . . ?
F8B6 C8B F8B9 47.9(5) . . ?
F8B6 C8B F8B7 58.1(5) . . ?
F8B6 C8B F8B1 84.0(5) . . ?
F8B6 C8B F8B2 121.9(5) . . ?
F8B6 C8B F8B3 25.3(4) . . ?
F8B6 C8B F8B4 104.6(5) . . ?
F8B6 C8B F8B5 106.2(6) . . ?
F7A1 C7A C6A 114.3(3) . . ?

loop_
_geom_bond_atom_site_label_1
_geom_bond_atom_site_label_2
_geom_bond_distance
_geom_bond_site_symmetry_2
_geom_bond_publ_flag
P1 Cl1 2.0681(12) . ?
P1 C1A 1.858(3) . ?
P1 C1B 1.858(3) . ?
F7B3 C7B 1.351(4) . ?
F7B1 C7B 1.348(4) . ?
F7A3 C7A 1.328(4) . ?
F7B2 C7B 1.340(4) . ?
F7A2 C7A 1.342(4) . ?
F8A2 C8A 1.334(4) . ?
C1A C2A 1.405(4) . ?
C1A C6A 1.410(4) . ?
C2B H2B 0.9500 . ?
C2B C1B 1.392(4) . ?
C2B C3B 1.395(4) . ?
F8A3 C8A 1.332(4) . ?
C1B C6B 1.407(4) . ?
C2A H2A 0.9500 . ?
C2A C3A 1.392(4) . ?
F8A1 C8A 1.327(4) . ?
C6B C5B 1.395(5) . ?
C6B C7B 1.507(5) . ?
C3B C8B 1.503(5) . ?
C3B C4B 1.382(4) . ?
C7A C6A 1.508(4) . ?
C7A F7A1 1.343(4) . ?
C3A C4A 1.380(5) . ?
C3A C8A 1.511(5) . ?
C8B F8B8 1.274(7) . ?
C8B F8B9 1.365(7) . ?
C8B F8B7 1.343(7) . ?
C8B F8B1 1.336(5) . ?
C8B F8B2 1.366(5) . ?
C8B F8B3 1.357(5) . ?
C8B F8B4 1.420(7) . ?
C8B F8B5 1.339(8) . ?
C8B F8B6 1.310(7) . ?
C6A C5A 1.389(4) . ?
C5B H5B 0.9500 . ?
C5B C4B 1.390(5) . ?
C4B H4B 0.9500 . ?
C5A H5A 0.9500 . ?
C5A C4A 1.386(5) . ?
C4A H4A 0.9500 . ?

loop_
_geom_torsion_atom_site_label_1
_geom_torsion_atom_site_label_2
_geom_torsion_atom_site_label_3
_geom_torsion_atom_site_label_4
_geom_torsion
_geom_torsion_site_symmetry_1
_geom_torsion_site_symmetry_2
_geom_torsion_site_symmetry_3
_geom_torsion_site_symmetry_4
_geom_torsion_publ_flag
P1 C1A C2A C3A -173.3(2) . . . . ?
P1 C1A C6A C7A -7.3(4) . . . . ?
P1 C1A C6A C5A 173.2(2) . . . . ?
P1 C1B C6B C5B 179.9(3) . . . . ?
P1 C1B C6B C7B -0.1(4) . . . . ?
Cl1 P1 C1A C2A -12.5(3) . . . . ?
Cl1 P1 C1A C6A 175.2(2) . . . . ?
Cl1 P1 C1B C2B -81.3(3) . . . . ?
Cl1 P1 C1B C6B 98.5(3) . . . . ?
F7A3 C7A C6A C1A 133.4(3) . . . . ?
F7A3 C7A C6A C5A -47.1(4) . . . . ?
F7A2 C7A C6A C1A -106.8(3) . . . . ?
F7A2 C7A C6A C5A 72.8(4) . . . . ?
C1A P1 C1B C2B 21.7(3) . . . . ?
C1A P1 C1B C6B -158.5(3) . . . . ?
C1A C2A C3A C4A 0.4(5) . . . . ?
C1A C2A C3A C8A 177.1(3) . . . . ?
C1A C6A C5A C4A -0.8(5) . . . . ?
C2B C1B C6B C5B -0.3(5) . . . . ?
C2B C1B C6B C7B 179.7(3) . . . . ?
C2B C3B C8B F8B8 44.5(6) . . . . ?
C2B C3B C8B F8B9 165.1(4) . . . . ?
C2B C3B C8B F8B7 -81.2(5) . . . . ?
C2B C3B C8B F8B1 -49.5(4) . . . . ?
C2B C3B C8B F8B2 69.9(4) . . . . ?
C2B C3B C8B F8B3 -171.3(3) . . . . ?
C2B C3B C8B F8B4 -21.6(5) . . . . ?
C2B C3B C8B F8B5 88.8(5) . . . . ?
C2B C3B C8B F8B6 -143.8(5) . . . . ?
C2B C3B C4B C5B -0.8(5) . . . . ?
C1B P1 C1A C2A -112.4(3) . . . . ?
C1B P1 C1A C6A 75.3(3) . . . . ?
C1B C2B C3B C8B -179.8(3) . . . . ?
C1B C2B C3B C4B -0.3(5) . . . . ?
C1B C6B C5B C4B -0.8(5) . . . . ?
C1B C6B C7B F7B3 63.1(4) . . . . ?
C1B C6B C7B F7B1 -56.0(4) . . . . ?
C1B C6B C7B F7B2 -177.0(3) . . . . ?
C2A C1A C6A C7A -179.8(3) . . . . ?
C2A C1A C6A C5A 0.7(4) . . . . ?
C2A C3A C4A C5A -0.5(5) . . . . ?
C2A C3A C8A F8A2 137.1(3) . . . . ?
C2A C3A C8A F8A3 17.0(5) . . . . ?
C2A C3A C8A F8A1 -104.3(4) . . . . ?
C6B C5B C4B C3B 1.4(5) . . . . ?
C3B C2B C1B P1 -179.3(2) . . . . ?
C3B C2B C1B C6B 0.9(5) . . . . ?
C7A C6A C5A C4A 179.7(3) . . . . ?
C8B C3B C4B C5B 178.7(3) . . . . ?
C6A C1A C2A C3A -0.5(4) . . . . ?
C6A C5A C4A C3A 0.6(5) . . . . ?
C5B C6B C7B F7B3 -116.9(3) . . . . ?
C5B C6B C7B F7B1 124.0(3) . . . . ?
C5B C6B C7B F7B2 3.0(5) . . . . ?
C4B C3B C8B F8B8 -135.0(5) . . . . ?
C4B C3B C8B F8B9 -14.4(5) . . . . ?
C4B C3B C8B F8B7 99.3(5) . . . . ?
C4B C3B C8B F8B1 131.0(4) . . . . ?
C4B C3B C8B F8B2 -109.5(4) . . . . ?
C4B C3B C8B F8B3 9.3(5) . . . . ?
C4B C3B C8B F8B4 158.9(5) . . . . ?
C4B C3B C8B F8B5 -90.7(5) . . . . ?
C4B C3B C8B F8B6 36.7(6) . . . . ?
C7B C6B C5B C4B 179.2(3) . . . . ?
C4A C3A C8A F8A2 -46.1(4) . . . . ?
C4A C3A C8A F8A3 -166.2(3) . . . . ?
C4A C3A C8A F8A1 72.5(4) . . . . ?
C8A C3A C4A C5A -177.2(3) . . . . ?
F7A1 C7A C6A C1A 12.1(5) . . . . ?
F7A1 C7A C6A C5A -168.4(3) . . . . ?
